data_1007087
loop_
_publ_author_name
'Durif, A'
'Averbuch-Pouchot, M T'
'Guitel, J C'

_publ_section_title
;
(N H~4~)~4~ P~4~ O~12~ (Te (O H)~6~)~2~ (H~2~ O)~2~, the first Example
of a Tetrametaphosphate-Tellurate
;
_journal_coden_ASTM JSSCBI
_journal_name_full 'Journal of Solid State Chemistry'
_journal_page_first 153
_journal_page_last 159
_journal_paper_doi 10.1016/0022-4596(82)90197-9
_journal_volume 41
_journal_year 1982
_chemical_formula_structural '(N H4)4 P4 O12 (Te (O H)6)2 (H2 O)2'
_chemical_formula_sum 'H32 N4 O26 P4 Te2'
_chemical_name_systematic
;
Tetraammonium cyclo-tetraphosphate bis(telluric acid) dihydrate
;
_space_group_IT_number 2
_symmetry_cell_setting triclinic
_symmetry_Int_Tables_number 2
_symmetry_space_group_name_Hall '-P 1'
_symmetry_space_group_name_H-M 'P -1'
_cell_angle_alpha 66.28(5)
_cell_angle_beta 95.91(5)
_cell_angle_gamma 76.00(5)
_cell_formula_units_Z 1
_cell_length_a 11.845(6)
_cell_length_b 8.554(5)
_cell_length_c 7.433(5)
_cell_volume 651.8
_refine_ls_R_factor_all 0.021
_cod_database_code 1007087

loop_
_symmetry_equiv_pos_as_xyz
x,y,z
-x,-y,-z

loop_
_atom_site_label
_atom_site_type_symbol
_atom_site_symmetry_multiplicity
_atom_site_Wyckoff_symbol
_atom_site_fract_x
_atom_site_fract_y
_atom_site_fract_z
_atom_site_occupancy
_atom_site_attached_hydrogens
_atom_site_calc_flag
Te1 Te6+ 2 i 0.16716(2) 0.22073(2) 0.17234(3) 1. 0 d
P1 P5+ 2 i 0.41044(6) 0.70065(8) 0.0467(1) 1. 0 d
P2 P5+ 2 i 0.38906(6) 0.58965(9) 0.7185(1) 1. 0 d
O1 O2- 2 i 0.2224(2) 0.1315(3) 0.9815(3) 1. 0 d
O2 O2- 2 i 0.0102(2) 0.2265(3) 0.0942(4) 1. 0 d
O3 O2- 2 i 0.1721(2) -0.0082(3) 0.3725(4) 1. 0 d
O4 O2- 2 i 0.8519(2) 0.5441(3) 0.0287(3) 1. 0 d
O5 O2- 2 i 0.3243(2) 0.1977(3) 0.2688(3) 1. 0 d
O6 O2- 2 i 0.1096(2) 0.3212(3) 0.3509(3) 1. 0 d
O7 O2- 2 i 0.6285(2) 0.3998(3) 0.0739(3) 1. 0 d
O8 O2- 2 i 0.4783(2) 0.5323(3) 0.2452(3) 1. 0 d
O9 O2- 2 i 0.3027(2) 0.7892(3) 0.1049(3) 1. 0 d
O10 O2- 2 i 0.4915(2) 0.8061(3) 0.9435(3) 1. 0 d
O11 O2- 2 i 0.6144(2) 0.2355(3) 0.4415(3) 1. 0 d
O12 O2- 2 i 0.6939(2) 0.5108(3) 0.3015(3) 1. 0 d
O13 O2- 2 i 0.1648(2) 0.6070(3) 0.3474(4) 1. 0 d
N1 N3- 2 i 0.5801(3) 0.8363(4) 0.3550(4) 1. 0 d
N2 N3- 2 i 0.9562(3) 0.8846(4) 0.2814(4) 1. 0 d
H1 H1+ 2 i 0.245(5) 0.006(6) 0.056(7) 1. 0 d
H2 H1+ 2 i 0.044(4) 0.671(5) 0.903(6) 1. 0 d
H3 H1+ 2 i 0.247(4) 0.931(6) 0.402(7) 1. 0 d
H4 H1+ 2 i 0.198(4) 0.456(5) 0.885(6) 1. 0 d
H5 H1+ 2 i 0.375(3) 0.204(5) 0.179(6) 1. 0 d
H6 H1+ 2 i 0.129(4) 0.418(6) 0.339(7) 1. 0 d
H7 H1+ 2 i 0.199(5) 0.536(6) 0.473(7) 1. 0 d
H8 H1+ 2 i 0.209(4) 0.665(6) 0.252(7) 1. 0 d
H9 H1+ 2 i 0.385(4) 0.235(6) 0.684(7) 1. 0 d
H10 H1+ 2 i 0.512(4) 0.808(5) 0.404(6) 1. 0 d
H11 H1+ 2 i 0.372(4) 0.150(6) 0.557(7) 1. 0 d
H12 H1+ 2 i 0.421(4) 0.063(6) 0.732(7) 1. 0 d
H13 H1+ 2 i 0.031(4) 0.014(6) 0.756(7) 1. 0 d
H14 H1+ 2 i 0.017(4) 0.815(6) 0.186(7) 1. 0 d
H15 H1+ 2 i 0.075(4) 0.124(6) 0.631(7) 1. 0 d
H16 H1+ 2 i 0.090(5) 0.104(7) 0.805(8) 1. 0 d

loop_
_atom_type_symbol
_atom_type_oxidation_number
Te6+ 6.000
P5+ 5.000
O2- -2.000
N3- -3.000
H1+ 1.000
